data_2243674
loop_
_publ_author_name
'Weaver, Matthew J.'
'Campbell, Michael J.'
'Li, Chun'
'Natale, Nicholas R.'

_publ_section_title
;
 Ethyl
 5-methyl-3-[11-(pyridin-2-yl)-6,11-dihydro-6,11-epoxydibenzo[<i>b</i>,<i>e</i>]oxepin-6-yl]isoxazole-4-carboxylate:
 a bicyclic acetal from the rearrangement of an anthracenyl isoxazole
;
_journal_coeditor_code HB7949
_journal_issue 12
_journal_name_full 'Acta Crystallographica Section E'
_journal_page_first 1818
_journal_page_last 1822
_journal_paper_doi 10.1107/S2056989020014358
_journal_volume 76
_journal_year 2020
_chemical_formula_iupac 'C26 H20 N2 O5'
_chemical_formula_moiety 'C26 H20 N2 O5'
_chemical_formula_sum 'C26 H20 N2 O5'
_chemical_formula_weight 440.44
_chemical_name_systematic
'Ethyl 5-methyl-3-[11-(pyridin-2-yl)-6,11-dihydro-6,11-epoxydibenzo[<i>b</i>,<i>e</i>]oxepin-6-yl]isoxazole-4-carboxylate'
_space_group_crystal_system monoclinic
_space_group_IT_number 14
_space_group_name_Hall '-P 2ybc'
_space_group_name_H-M_alt 'P 1 21/c 1'
_atom_sites_solution_hydrogens difmap
_atom_sites_solution_primary direct
_audit_creation_method
;
Olex2 1.2
(compiled 2018.05.29 svn.r3508 for OlexSys, GUI svn.r5506)
;
_cell_angle_alpha 90
_cell_angle_beta 101.7800(11)
_cell_angle_gamma 90
_cell_formula_units_Z 4
_cell_length_a 19.0586(7)
_cell_length_b 13.9627(5)
_cell_length_c 8.1459(3)
_cell_measurement_reflns_used 9997
_cell_measurement_temperature 150(2)
_cell_measurement_theta_max 29.01
_cell_measurement_theta_min 2.69
_cell_volume 2122.05(13)
_computing_cell_refinement
;
SAINT (Bruker, 2016)
;
_computing_data_collection
;
APEX3 (Bruker, 2016)
;
_computing_data_reduction
;
SAINT (Bruker, 2016)
;
_computing_molecular_graphics
;
<i>OLEX2</i> (Dolomanov <i>et al.</i>,  2009)
;
_computing_publication_material
;
publCIF (Westrip, 2010)
;
_computing_structure_refinement
;
ShelXL (Sheldrick, 2015)
;
_computing_structure_solution
;
ShelXS (Sheldrick, 2008)
;
_diffrn_ambient_temperature 150(2)
_diffrn_measured_fraction_theta_full 0.998
_diffrn_measured_fraction_theta_max 0.999
_diffrn_measurement_device_type 'Bruker PHOTON-II'
_diffrn_measurement_method 'omega-phi scans'
_diffrn_radiation_monochromator 'Si-<111> channnel cut crystal'
_diffrn_radiation_type synchrotron
_diffrn_radiation_wavelength 0.7288
_diffrn_reflns_av_R_equivalents 0.0672
_diffrn_reflns_av_unetI/netI 0.0317
_diffrn_reflns_limit_h_max 25
_diffrn_reflns_limit_h_min -25
_diffrn_reflns_limit_k_max 18
_diffrn_reflns_limit_k_min -18
_diffrn_reflns_limit_l_max 10
_diffrn_reflns_limit_l_min -10
_diffrn_reflns_number 71254
_diffrn_reflns_theta_full 25.930
_diffrn_reflns_theta_max 29.077
_diffrn_reflns_theta_min 1.119
_diffrn_source synchrotron
_diffrn_standards_decay_% 0
_diffrn_standards_interval_count 0
_diffrn_standards_interval_time 0
_diffrn_standards_number 0
_exptl_absorpt_coefficient_mu 0.102
_exptl_absorpt_correction_type multi-scan
_exptl_absorpt_process_details
;
(SADABS; Krause <i>et al.</i>,  2015)
;
_exptl_crystal_colour colourless
_exptl_crystal_density_diffrn 1.379
_exptl_crystal_description needle
_exptl_crystal_F_000 920
_exptl_crystal_size_max 0.111
_exptl_crystal_size_mid 0.011
_exptl_crystal_size_min 0.006
_refine_diff_density_max 0.277
_refine_diff_density_min -0.267
_refine_ls_extinction_method none
_refine_ls_goodness_of_fit_ref 1.053
_refine_ls_hydrogen_treatment refall
_refine_ls_matrix_type full
_refine_ls_number_parameters 378
_refine_ls_number_reflns 5275
_refine_ls_number_restraints 0
_refine_ls_restrained_S_all 1.053
_refine_ls_R_factor_all 0.0734
_refine_ls_R_factor_gt 0.0517
_refine_ls_shift/su_max 0.000
_refine_ls_shift/su_mean 0.000
_refine_ls_structure_factor_coef Fsqd
_refine_ls_weighting_details 'w=1/[\s^2^(Fo^2^)+(0.0476P)^2^+2.6861P] where P=(Fo^2^+2Fc^2^)/3'
_refine_ls_weighting_scheme calc
_refine_ls_wR_factor_gt 0.1322
_refine_ls_wR_factor_ref 0.1447
_reflns_number_gt 3947
_reflns_number_total 5275
_reflns_threshold_expression 'I > 2\s(I)'
_cod_data_source_file hb7949sup1.cif
_cod_data_source_block I
_cod_database_code 2243674
_shelx_space_group_comment
;
The symmetry employed for this shelxl refinement is uniquely defined
by the following loop, which should always be used as a source of
symmetry information in preference to the above space-group names.
They are only intended as comments.
;
_shelx_estimated_absorpt_t_min 0.989
_shelx_estimated_absorpt_t_max 0.999

loop_
_space_group_symop_operation_xyz
'x, y, z'
'-x, y+1/2, -z+1/2'
'-x, -y, -z'
'x, -y-1/2, z-1/2'

loop_
_atom_site_type_symbol
_atom_site_label
_atom_site_fract_x
_atom_site_fract_y
_atom_site_fract_z
_atom_site_U_iso_or_equiv
_atom_site_adp_type
_atom_site_calc_flag
_atom_site_occupancy
_atom_site_disorder_assembly
_atom_site_disorder_group
O O1 0.24461(7) 0.07865(10) 0.35674(16) 0.0202(3) Uani d 1 . .
O O2 0.29900(8) 0.07367(10) 0.64004(17) 0.0223(3) Uani d 1 . .
O O3 0.34820(8) 0.35999(10) 0.50102(19) 0.0261(3) Uani d 1 . .
O O4 0.47276(9) 0.15114(12) 0.3200(2) 0.0361(4) Uani d 1 . .
O O5 0.39223(8) 0.05030(11) 0.3916(2) 0.0296(4) Uani d 1 . .
N N1 0.29207(9) 0.29999(12) 0.5258(2) 0.0238(4) Uani d 1 . .
N N2 0.09144(10) -0.07696(14) 0.2123(2) 0.0292(4) Uani d 1 . .
C C1 0.27403(12) -0.01948(14) 0.6403(3) 0.0232(4) Uani d 1 . .
C C2 0.30636(13) -0.07614(16) 0.7747(3) 0.0287(5) Uani d 1 . .
C C3 0.28365(14) -0.17036(16) 0.7839(3) 0.0344(5) Uani d 1 . .
C C4 0.22965(14) -0.20738(16) 0.6600(3) 0.0326(5) Uani d 1 . .
C C5 0.19750(13) -0.14975(15) 0.5254(3) 0.0266(5) Uani d 1 . .
C C6 0.21931(11) -0.05535(14) 0.5141(2) 0.0211(4) Uani d 1 . .
C C7 0.18559(10) 0.01676(13) 0.3788(2) 0.0193(4) Uani d 1 . .
C C8 0.14033(11) 0.08444(13) 0.4614(2) 0.0193(4) Uani d 1 . .
C C9 0.06981(11) 0.07996(15) 0.4768(3) 0.0228(4) Uani d 1 . .
C C10 0.04475(12) 0.15003(16) 0.5736(3) 0.0263(4) Uani d 1 . .
C C11 0.09066(12) 0.22102(16) 0.6540(3) 0.0272(5) Uani d 1 . .
C C12 0.16221(11) 0.22441(15) 0.6391(2) 0.0226(4) Uani d 1 . .
C C13 0.18632(11) 0.15600(14) 0.5409(2) 0.0197(4) Uani d 1 . .
C C14 0.26003(11) 0.13279(14) 0.5063(2) 0.0201(4) Uani d 1 . .
C C15 0.31029(11) 0.21370(14) 0.4879(2) 0.0202(4) Uani d 1 . .
C C16 0.37804(11) 0.21339(15) 0.4366(2) 0.0227(4) Uani d 1 . .
C C17 0.39812(12) 0.30763(15) 0.4467(3) 0.0249(4) Uani d 1 . .
C C18 0.46053(15) 0.3608(2) 0.4110(4) 0.0355(5) Uani d 1 . .
C C19 0.41961(11) 0.13631(16) 0.3764(3) 0.0254(4) Uani d 1 . .
C C20 0.42398(14) -0.02839(17) 0.3144(3) 0.0330(5) Uani d 1 . .
C C21 0.38260(19) -0.1163(2) 0.3364(5) 0.0555(9) Uani d 1 . .
C C22 0.14987(11) -0.02307(14) 0.2102(2) 0.0214(4) Uani d 1 . .
C C23 0.17449(13) -0.00322(17) 0.0645(3) 0.0285(5) Uani d 1 . .
C C24 0.13755(14) -0.04157(19) -0.0852(3) 0.0344(5) Uani d 1 . .
C C25 0.07809(14) -0.09848(18) -0.0845(3) 0.0347(5) Uani d 1 . .
C C26 0.05705(14) -0.11353(18) 0.0655(3) 0.0343(5) Uani d 1 . .
H H5 0.1576(13) -0.1717(17) 0.441(3) 0.023(6) Uiso d 1 . .
H H4 0.2093(14) -0.276(2) 0.662(3) 0.037(7) Uiso d 1 . .
H H24 0.1525(15) -0.028(2) -0.187(4) 0.038(7) Uiso d 1 . .
H H3 0.3064(15) -0.214(2) 0.884(4) 0.042(8) Uiso d 1 . .
H H25 0.0550(15) -0.128(2) -0.186(4) 0.042(8) Uiso d 1 . .
H H23 0.2149(15) 0.043(2) 0.067(3) 0.037(7) Uiso d 1 . .
H H20A 0.4748(15) -0.0340(19) 0.366(3) 0.034(7) Uiso d 1 . .
H H9 0.0375(14) 0.0326(19) 0.423(3) 0.029(6) Uiso d 1 . .
H H20B 0.4242(18) -0.013(2) 0.194(4) 0.060(9) Uiso d 1 . .
H H2 0.3400(15) -0.053(2) 0.861(4) 0.036(7) Uiso d 1 . .
H H10 -0.0068(16) 0.148(2) 0.583(4) 0.045(8) Uiso d 1 . .
H H26 0.0124(16) -0.152(2) 0.070(3) 0.043(8) Uiso d 1 . .
H H11 0.0758(14) 0.269(2) 0.723(3) 0.036(7) Uiso d 1 . .
H H12 0.1939(14) 0.272(2) 0.692(3) 0.037(7) Uiso d 1 . .
H H18A 0.492(2) 0.386(3) 0.506(5) 0.080(12) Uiso d 1 . .
H H21A 0.332(2) -0.108(2) 0.279(4) 0.062(10) Uiso d 1 . .
H H18B 0.495(2) 0.317(3) 0.373(5) 0.079(12) Uiso d 1 . .
H H21B 0.403(2) -0.175(3) 0.273(5) 0.097(14) Uiso d 1 . .
H H18C 0.451(2) 0.395(3) 0.322(6) 0.095(15) Uiso d 1 . .
H H21C 0.385(2) -0.129(3) 0.471(5) 0.080(12) Uiso d 1 . .

loop_
_atom_site_aniso_label
_atom_site_aniso_U_11
_atom_site_aniso_U_22
_atom_site_aniso_U_33
_atom_site_aniso_U_12
_atom_site_aniso_U_13
_atom_site_aniso_U_23
O1 0.0246(7) 0.0169(6) 0.0200(6) -0.0032(5) 0.0065(5) -0.0011(5)
O2 0.0264(7) 0.0168(7) 0.0225(7) -0.0009(6) 0.0024(6) 0.0027(5)
O3 0.0292(8) 0.0186(7) 0.0320(8) -0.0061(6) 0.0096(6) -0.0011(6)
O4 0.0313(9) 0.0360(9) 0.0452(10) -0.0020(7) 0.0176(8) -0.0050(8)
O5 0.0284(8) 0.0203(7) 0.0424(9) 0.0007(6) 0.0124(7) -0.0039(6)
N1 0.0246(9) 0.0199(8) 0.0274(9) -0.0048(7) 0.0065(7) 0.0007(7)
N2 0.0326(10) 0.0281(9) 0.0279(9) -0.0085(8) 0.0084(8) -0.0047(7)
C1 0.0294(11) 0.0172(9) 0.0246(10) 0.0018(8) 0.0094(8) 0.0012(7)
C2 0.0367(12) 0.0226(10) 0.0264(11) 0.0027(9) 0.0053(9) 0.0019(8)
C3 0.0497(15) 0.0225(11) 0.0317(12) 0.0083(10) 0.0097(11) 0.0078(9)
C4 0.0482(14) 0.0171(10) 0.0339(12) 0.0009(10) 0.0120(10) 0.0030(9)
C5 0.0367(12) 0.0173(10) 0.0276(10) -0.0015(8) 0.0110(9) -0.0017(8)
C6 0.0266(10) 0.0168(9) 0.0218(9) 0.0017(8) 0.0093(8) 0.0006(7)
C7 0.0226(10) 0.0148(9) 0.0220(9) -0.0017(7) 0.0078(7) 0.0004(7)
C8 0.0254(10) 0.0138(8) 0.0196(9) -0.0005(7) 0.0067(7) 0.0007(7)
C9 0.0244(10) 0.0200(10) 0.0246(10) -0.0038(8) 0.0068(8) 0.0001(8)
C10 0.0250(11) 0.0265(11) 0.0293(11) 0.0000(8) 0.0104(9) -0.0008(8)
C11 0.0319(12) 0.0235(10) 0.0289(10) 0.0021(9) 0.0122(9) -0.0045(8)
C12 0.0273(11) 0.0185(9) 0.0219(9) -0.0018(8) 0.0046(8) -0.0029(7)
C13 0.0231(10) 0.0174(9) 0.0190(9) -0.0011(7) 0.0049(7) 0.0015(7)
C14 0.0251(10) 0.0167(9) 0.0184(9) 0.0003(8) 0.0040(7) 0.0007(7)
C15 0.0238(10) 0.0176(9) 0.0188(9) -0.0009(7) 0.0033(7) -0.0001(7)
C16 0.0245(10) 0.0224(10) 0.0211(9) -0.0012(8) 0.0049(8) 0.0009(8)
C17 0.0277(11) 0.0232(10) 0.0239(10) -0.0024(8) 0.0057(8) 0.0003(8)
C18 0.0354(13) 0.0327(13) 0.0409(14) -0.0113(11) 0.0136(11) -0.0006(11)
C19 0.0249(11) 0.0271(11) 0.0242(10) -0.0006(8) 0.0052(8) -0.0016(8)
C20 0.0318(13) 0.0261(11) 0.0424(13) 0.0051(9) 0.0106(10) -0.0080(10)
C21 0.055(2) 0.0274(13) 0.093(3) -0.0047(13) 0.0343(19) -0.0172(15)
C22 0.0266(10) 0.0152(9) 0.0230(9) 0.0007(7) 0.0060(8) -0.0010(7)
C23 0.0332(12) 0.0287(11) 0.0244(10) -0.0029(9) 0.0078(9) -0.0019(8)
C24 0.0412(14) 0.0411(14) 0.0219(10) -0.0040(11) 0.0089(10) -0.0041(9)
C25 0.0369(13) 0.0380(13) 0.0270(11) -0.0046(10) 0.0012(10) -0.0094(10)
C26 0.0344(13) 0.0339(12) 0.0339(12) -0.0100(10) 0.0052(10) -0.0083(10)

loop_
_atom_type_symbol
_atom_type_description
_atom_type_scat_dispersion_real
_atom_type_scat_dispersion_imag
_atom_type_scat_source
C C 0.0037 0.0017 'L. Kissel & R.H. Pratt, Acta Cryst A (1990), A46, 170-175'
H H 0.0000 0.0000 'L. Kissel & R.H. Pratt, Acta Cryst A (1990), A46, 170-175'
N N 0.0070 0.0034 'L. Kissel & R.H. Pratt, Acta Cryst A (1990), A46, 170-175'
O O 0.0123 0.0065 'L. Kissel & R.H. Pratt, Acta Cryst A (1990), A46, 170-175'

loop_
_geom_angle_atom_site_label_1
_geom_angle_atom_site_label_2
_geom_angle_atom_site_label_3
_geom_angle_site_symmetry_1
_geom_angle_site_symmetry_3
_geom_angle
_geom_angle_publ_flag
C14 O1 C7 . . 103.92(14) ?
C1 O2 C14 . . 114.43(15) ?
C17 O3 N1 . . 109.49(15) ?
C19 O5 C20 . . 115.89(17) ?
C15 N1 O3 . . 105.57(16) ?
C26 N2 C22 . . 117.14(19) ?
O2 C1 C2 . . 116.04(19) ?
O2 C1 C6 . . 122.66(18) ?
C2 C1 C6 . . 121.30(19) ?
C1 C2 C3 . . 119.2(2) ?
C1 C2 H2 . . 122.2(18) ?
C3 C2 H2 . . 118.5(17) ?
C2 C3 H3 . . 120.6(16) ?
C4 C3 C2 . . 120.4(2) ?
C4 C3 H3 . . 119.0(16) ?
C3 C4 C5 . . 119.9(2) ?
C3 C4 H4 . . 124.1(15) ?
C5 C4 H4 . . 115.9(15) ?
C4 C5 H5 . . 122.1(14) ?
C6 C5 C4 . . 120.6(2) ?
C6 C5 H5 . . 117.2(14) ?
C1 C6 C7 . . 115.67(17) ?
C5 C6 C1 . . 118.60(19) ?
C5 C6 C7 . . 125.64(19) ?
O1 C7 C6 . . 104.89(15) ?
O1 C7 C8 . . 101.96(14) ?
O1 C7 C22 . . 108.79(15) ?
C8 C7 C6 . . 106.35(15) ?
C22 C7 C6 . . 117.20(16) ?
C22 C7 C8 . . 116.05(17) ?
C9 C8 C7 . . 131.50(18) ?
C9 C8 C13 . . 121.45(18) ?
C13 C8 C7 . . 106.83(17) ?
C8 C9 C10 . . 118.11(19) ?
C8 C9 H9 . . 123.0(15) ?
C10 C9 H9 . . 118.8(15) ?
C9 C10 H10 . . 118.4(17) ?
C11 C10 C9 . . 120.5(2) ?
C11 C10 H10 . . 121.1(17) ?
C10 C11 C12 . . 120.95(19) ?
C10 C11 H11 . . 122.8(16) ?
C12 C11 H11 . . 116.2(16) ?
C11 C12 H12 . . 122.3(16) ?
C13 C12 C11 . . 118.25(19) ?
C13 C12 H12 . . 119.5(16) ?
C8 C13 C14 . . 106.09(16) ?
C12 C13 C8 . . 120.70(19) ?
C12 C13 C14 . . 132.98(18) ?
O1 C14 O2 . . 109.19(15) ?
O1 C14 C13 . . 103.65(15) ?
O1 C14 C15 . . 109.84(15) ?
O2 C14 C13 . . 109.49(15) ?
O2 C14 C15 . . 105.29(15) ?
C15 C14 C13 . . 119.18(16) ?
N1 C15 C14 . . 117.49(17) ?
N1 C15 C16 . . 111.68(18) ?
C16 C15 C14 . . 130.82(18) ?
C15 C16 C19 . . 132.33(19) ?
C17 C16 C15 . . 103.68(18) ?
C17 C16 C19 . . 123.92(19) ?
O3 C17 C16 . . 109.57(18) ?
O3 C17 C18 . . 116.29(19) ?
C16 C17 C18 . . 134.1(2) ?
C17 C18 H18A . . 115(2) ?
C17 C18 H18B . . 112(2) ?
C17 C18 H18C . . 114(3) ?
H18A C18 H18B . . 98(3) ?
H18A C18 H18C . . 118(4) ?
H18B C18 H18C . . 97(3) ?
O4 C19 O5 . . 124.4(2) ?
O4 C19 C16 . . 123.2(2) ?
O5 C19 C16 . . 112.39(18) ?
O5 C20 C21 . . 107.0(2) ?
O5 C20 H20A . . 109.8(16) ?
O5 C20 H20B . . 110.4(19) ?
C21 C20 H20A . . 112.7(16) ?
C21 C20 H20B . . 113.4(19) ?
H20A C20 H20B . . 104(2) ?
C20 C21 H21A . . 110(2) ?
C20 C21 H21B . . 109(2) ?
C20 C21 H21C . . 110(2) ?
H21A C21 H21B . . 106(3) ?
H21A C21 H21C . . 109(3) ?
H21B C21 H21C . . 114(3) ?
N2 C22 C7 . . 114.51(17) ?
N2 C22 C23 . . 123.09(19) ?
C23 C22 C7 . . 122.37(18) ?
C22 C23 H23 . . 120.0(16) ?
C24 C23 C22 . . 118.4(2) ?
C24 C23 H23 . . 121.4(16) ?
C23 C24 H24 . . 120.2(17) ?
C25 C24 C23 . . 119.2(2) ?
C25 C24 H24 . . 120.7(17) ?
C24 C25 H25 . . 118.6(17) ?
C26 C25 C24 . . 118.5(2) ?
C26 C25 H25 . . 122.8(17) ?
N2 C26 C25 . . 123.7(2) ?
N2 C26 H26 . . 115.5(16) ?
C25 C26 H26 . . 120.8(16) ?

loop_
_geom_bond_atom_site_label_1
_geom_bond_atom_site_label_2
_geom_bond_site_symmetry_2
_geom_bond_distance
_geom_bond_publ_flag
O1 C7 . 1.458(2) ?
O1 C14 . 1.413(2) ?
O2 C1 . 1.385(2) ?
O2 C14 . 1.446(2) ?
O3 N1 . 1.405(2) ?
O3 C17 . 1.344(3) ?
O4 C19 . 1.212(3) ?
O5 C19 . 1.325(3) ?
O5 C20 . 1.457(3) ?
N1 C15 . 1.308(3) ?
N2 C22 . 1.347(3) ?
N2 C26 . 1.342(3) ?
C1 C2 . 1.389(3) ?
C1 C6 . 1.399(3) ?
C2 C3 . 1.392(3) ?
C2 H2 . 0.91(3) ?
C3 C4 . 1.386(4) ?
C3 H3 . 1.04(3) ?
C4 C5 . 1.397(3) ?
C4 H4 . 1.03(3) ?
C5 C6 . 1.391(3) ?
C5 H5 . 0.96(2) ?
C6 C7 . 1.534(3) ?
C7 C8 . 1.525(3) ?
C7 C22 . 1.509(3) ?
C8 C9 . 1.377(3) ?
C8 C13 . 1.398(3) ?
C9 C10 . 1.400(3) ?
C9 H9 . 0.95(3) ?
C10 C11 . 1.394(3) ?
C10 H10 . 1.00(3) ?
C11 C12 . 1.394(3) ?
C11 H11 . 0.95(3) ?
C12 C13 . 1.383(3) ?
C12 H12 . 0.94(3) ?
C13 C14 . 1.523(3) ?
C14 C15 . 1.508(3) ?
C15 C16 . 1.436(3) ?
C16 C17 . 1.368(3) ?
C16 C19 . 1.478(3) ?
C17 C18 . 1.480(3) ?
C18 H18A . 0.94(4) ?
C18 H18B . 0.99(4) ?
C18 H18C . 0.86(5) ?
C20 C21 . 1.489(4) ?
C20 H20A . 0.98(3) ?
C20 H20B . 1.00(3) ?
C21 H21A . 1.00(4) ?
C21 H21B . 1.08(4) ?
C21 H21C . 1.11(4) ?
C22 C23 . 1.391(3) ?
C23 C24 . 1.385(3) ?
C23 H23 . 1.00(3) ?
C24 C25 . 1.385(4) ?
C24 H24 . 0.95(3) ?
C25 C26 . 1.378(3) ?
C25 H25 . 0.94(3) ?
C26 H26 . 1.02(3) ?

loop_
_geom_hbond_atom_site_label_D
_geom_hbond_atom_site_label_H
_geom_hbond_atom_site_label_A
_geom_hbond_site_symmetry_A
_geom_hbond_distance_DH
_geom_hbond_distance_HA
_geom_hbond_distance_DA
_geom_hbond_angle_DHA
_geom_hbond_publ_flag
C5 H5 N2 . 0.96(2) 2.42(2) 3.085(3) 125.8(18) yes
C23 H23 N1 4_565 1.00(3) 2.70(3) 3.669(3) 163(2) yes
C12 H12 O1 4_566 0.94(3) 2.56(3) 3.469(2) 162(2) yes
C18 H18A O4 4_566 0.94(4) 2.71(4) 3.297(3) 121(3) yes
C18 H18B O4 . 0.99(4) 2.38(4) 3.040(3) 123(3) yes

loop_
_geom_torsion_atom_site_label_1
_geom_torsion_atom_site_label_2
_geom_torsion_atom_site_label_3
_geom_torsion_atom_site_label_4
_geom_torsion_site_symmetry_1
_geom_torsion_site_symmetry_2
_geom_torsion_site_symmetry_3
_geom_torsion_site_symmetry_4
_geom_torsion
_geom_torsion_publ_flag
O1 C7 C8 C9 . . . . 161.0(2) ?
O1 C7 C8 C13 . . . . -24.38(19) ?
O1 C7 C22 N2 . . . . -176.09(17) ?
O1 C7 C22 C23 . . . . 2.2(3) ?
O1 C14 C15 N1 . . . . 128.66(18) ?
O1 C14 C15 C16 . . . . -52.5(3) ?
O2 C1 C2 C3 . . . . 179.6(2) ?
O2 C1 C6 C5 . . . . -179.70(18) ?
O2 C1 C6 C7 . . . . -3.1(3) ?
O2 C14 C15 N1 . . . . -113.89(19) ?
O2 C14 C15 C16 . . . . 65.0(2) ?
O3 N1 C15 C14 . . . . 178.80(15) ?
O3 N1 C15 C16 . . . . -0.3(2) ?
N1 O3 C17 C16 . . . . -1.0(2) ?
N1 O3 C17 C18 . . . . 178.76(19) ?
N1 C15 C16 C17 . . . . -0.3(2) ?
N1 C15 C16 C19 . . . . -177.3(2) ?
N2 C22 C23 C24 . . . . -0.7(3) ?
C1 O2 C14 O1 . . . . -41.1(2) ?
C1 O2 C14 C13 . . . . 71.8(2) ?
C1 O2 C14 C15 . . . . -158.98(16) ?
C1 C2 C3 C4 . . . . 0.3(4) ?
C1 C6 C7 O1 . . . . 35.3(2) ?
C1 C6 C7 C8 . . . . -72.2(2) ?
C1 C6 C7 C22 . . . . 156.07(18) ?
C2 C1 C6 C5 . . . . 0.0(3) ?
C2 C1 C6 C7 . . . . 176.65(19) ?
C2 C3 C4 C5 . . . . -0.3(4) ?
C3 C4 C5 C6 . . . . 0.1(3) ?
C4 C5 C6 C1 . . . . 0.0(3) ?
C4 C5 C6 C7 . . . . -176.3(2) ?
C5 C6 C7 O1 . . . . -148.31(19) ?
C5 C6 C7 C8 . . . . 104.1(2) ?
C5 C6 C7 C22 . . . . -27.6(3) ?
C6 C1 C2 C3 . . . . -0.2(3) ?
C6 C7 C8 C9 . . . . -89.3(2) ?
C6 C7 C8 C13 . . . . 85.24(18) ?
C6 C7 C22 N2 . . . . 65.2(2) ?
C6 C7 C22 C23 . . . . -116.5(2) ?
C7 O1 C14 O2 . . . . 76.13(17) ?
C7 O1 C14 C13 . . . . -40.49(17) ?
C7 O1 C14 C15 . . . . -168.89(15) ?
C7 C8 C9 C10 . . . . 174.6(2) ?
C7 C8 C13 C12 . . . . -174.74(17) ?
C7 C8 C13 C14 . . . . 0.4(2) ?
C7 C22 C23 C24 . . . . -178.9(2) ?
C8 C7 C22 N2 . . . . -61.9(2) ?
C8 C7 C22 C23 . . . . 116.4(2) ?
C8 C9 C10 C11 . . . . -1.1(3) ?
C8 C13 C14 O1 . . . . 24.79(19) ?
C8 C13 C14 O2 . . . . -91.61(18) ?
C8 C13 C14 C15 . . . . 147.19(17) ?
C9 C8 C13 C12 . . . . 0.5(3) ?
C9 C8 C13 C14 . . . . 175.61(18) ?
C9 C10 C11 C12 . . . . 0.5(3) ?
C10 C11 C12 C13 . . . . 0.6(3) ?
C11 C12 C13 C8 . . . . -1.1(3) ?
C11 C12 C13 C14 . . . . -174.7(2) ?
C12 C13 C14 O1 . . . . -161.0(2) ?
C12 C13 C14 O2 . . . . 82.6(3) ?
C12 C13 C14 C15 . . . . -38.6(3) ?
C13 C8 C9 C10 . . . . 0.6(3) ?
C13 C14 C15 N1 . . . . 9.4(3) ?
C13 C14 C15 C16 . . . . -171.76(19) ?
C14 O1 C7 C6 . . . . -70.50(17) ?
C14 O1 C7 C8 . . . . 40.23(17) ?
C14 O1 C7 C22 . . . . 163.34(15) ?
C14 O2 C1 C2 . . . . -174.96(18) ?
C14 O2 C1 C6 . . . . 4.8(3) ?
C14 C15 C16 C17 . . . . -179.22(19) ?
C14 C15 C16 C19 . . . . 3.8(4) ?
C15 C16 C17 O3 . . . . 0.8(2) ?
C15 C16 C17 C18 . . . . -178.9(3) ?
C15 C16 C19 O4 . . . . 171.3(2) ?
C15 C16 C19 O5 . . . . -8.8(3) ?
C17 O3 N1 C15 . . . . 0.8(2) ?
C17 C16 C19 O4 . . . . -5.2(3) ?
C17 C16 C19 O5 . . . . 174.7(2) ?
C19 O5 C20 C21 . . . . -176.4(2) ?
C19 C16 C17 O3 . . . . 178.15(18) ?
C19 C16 C17 C18 . . . . -1.6(4) ?
C20 O5 C19 O4 . . . . -8.2(3) ?
C20 O5 C19 C16 . . . . 171.90(18) ?
C22 N2 C26 C25 . . . . -0.3(4) ?
C22 C7 C8 C9 . . . . 43.0(3) ?
C22 C7 C8 C13 . . . . -142.41(17) ?
C22 C23 C24 C25 . . . . -0.4(4) ?
C23 C24 C25 C26 . . . . 1.1(4) ?
C24 C25 C26 N2 . . . . -0.8(4) ?
C26 N2 C22 C7 . . . . 179.4(2) ?
C26 N2 C22 C23 . . . . 1.1(3) ?

_cod_database_fobs_code 2243674
